data_2231899
loop_
_publ_author_name
'Fun, Hoong-Kun'
'Quah, Ching Kheng'
Nithinchandra
'Kalluraya, Balakrishna'

_publ_section_title
;
 4-[2-(4-Chlorophenyl)hydrazinylidene]-3-methyl-1<i>H</i>-pyrazol-5(4<i>H</i>)-one
;
_journal_coeditor_code HB6405
_journal_issue 10
_journal_name_full 'Acta Crystallographica Section E'
_journal_page_first o2670
_journal_paper_doi 10.1107/S1600536811037020
_journal_volume 67
_journal_year 2011
_chemical_formula_iupac 'C10 H9 Cl N4 O'
_chemical_formula_moiety 'C10 H9 Cl N4 O'
_chemical_formula_sum 'C10 H9 Cl N4 O'
_chemical_formula_weight 236.66
_chemical_name_systematic
;
4-[2-(4-Chlorophenyl)hydrazinylidene]-3-methyl-1<i>H</i>-
pyrazol-5(4<i>H</i>)-one
;
_space_group_IT_number 14
_symmetry_cell_setting monoclinic
_symmetry_space_group_name_Hall '-P 2ybc'
_symmetry_space_group_name_H-M 'P 1 21/c 1'
_atom_sites_solution_hydrogens geom
_atom_sites_solution_primary direct
_atom_sites_solution_secondary difmap
_audit_creation_method SHELXL-97
_cell_angle_alpha 90.00
_cell_angle_beta 123.575(2)
_cell_angle_gamma 90.00
_cell_formula_units_Z 4
_cell_length_a 15.8496(5)
_cell_length_b 3.81840(10)
_cell_length_c 20.3794(6)
_cell_measurement_reflns_used 3778
_cell_measurement_temperature 100
_cell_measurement_theta_max 30.22
_cell_measurement_theta_min 3.50
_cell_volume 1027.59(6)
_computing_cell_refinement 'SAINT (Bruker, 2009)'
_computing_data_collection 'APEX2 (Bruker, 2009)'
_computing_data_reduction 'SAINT (Bruker, 2009)'
_computing_molecular_graphics 'SHELXTL (Sheldrick, 2008)'
_computing_publication_material 'SHELXTL (Sheldrick, 2008) and PLATON (Spek, 2009)'
_computing_structure_refinement 'SHELXTL (Sheldrick, 2008)'
_computing_structure_solution 'SHELXTL (Sheldrick, 2008)'
_diffrn_ambient_temperature 100
_diffrn_measured_fraction_theta_full 0.987
_diffrn_measured_fraction_theta_max 0.987
_diffrn_measurement_device_type 'Bruker SMART APEXII CCD'
_diffrn_measurement_method '\f and \w'
_diffrn_radiation_monochromator graphite
_diffrn_radiation_source 'fine-focus sealed tube'
_diffrn_radiation_type MoK\a
_diffrn_radiation_wavelength 0.71073
_diffrn_reflns_av_R_equivalents 0.0504
_diffrn_reflns_av_sigmaI/netI 0.0645
_diffrn_reflns_limit_h_max 22
_diffrn_reflns_limit_h_min -22
_diffrn_reflns_limit_k_max 5
_diffrn_reflns_limit_k_min -5
_diffrn_reflns_limit_l_max 28
_diffrn_reflns_limit_l_min -28
_diffrn_reflns_number 11013
_diffrn_reflns_theta_full 30.29
_diffrn_reflns_theta_max 30.29
_diffrn_reflns_theta_min 2.01
_diffrn_standards_number 0
_exptl_absorpt_coefficient_mu 0.354
_exptl_absorpt_correction_T_max 0.9842
_exptl_absorpt_correction_T_min 0.8294
_exptl_absorpt_correction_type multi-scan
_exptl_absorpt_process_details '(<i>SADABS</i>; Bruker, 2009)'
_exptl_crystal_colour yellow
_exptl_crystal_density_diffrn 1.530
_exptl_crystal_density_method 'not measured'
_exptl_crystal_description needle
_exptl_crystal_F_000 488
_exptl_crystal_size_max 0.55
_exptl_crystal_size_mid 0.059
_exptl_crystal_size_min 0.045
_refine_diff_density_max 0.467
_refine_diff_density_min -0.485
_refine_ls_extinction_method none
_refine_ls_goodness_of_fit_ref 1.078
_refine_ls_hydrogen_treatment mixed
_refine_ls_matrix_type full
_refine_ls_number_parameters 154
_refine_ls_number_reflns 3048
_refine_ls_number_restraints 0
_refine_ls_restrained_S_all 1.078
_refine_ls_R_factor_all 0.0927
_refine_ls_R_factor_gt 0.0629
_refine_ls_shift/su_max 0.001
_refine_ls_shift/su_mean 0.000
_refine_ls_structure_factor_coef Fsqd
_refine_ls_weighting_details 'calc w=1/[\s^2^(Fo^2^)+(0.0465P)^2^+1.3049P] where P=(Fo^2^+2Fc^2^)/3'
_refine_ls_weighting_scheme calc
_refine_ls_wR_factor_gt 0.1244
_refine_ls_wR_factor_ref 0.1345
_reflns_number_gt 2213
_reflns_number_total 3048
_reflns_threshold_expression I>2\s(I)
_cod_data_source_file hb6405.cif
_cod_data_source_block I
_cod_original_cell_volume 1027.59(5)
_cod_original_sg_symbol_H-M 'P 21/c'
_cod_database_code 2231899
_cod_database_fobs_code 2231899

loop_
_symmetry_equiv_pos_as_xyz
'x, y, z'
'-x, y+1/2, -z+1/2'
'-x, -y, -z'
'x, -y-1/2, z-1/2'

loop_
_atom_site_type_symbol
_atom_site_label
_atom_site_fract_x
_atom_site_fract_y
_atom_site_fract_z
_atom_site_U_iso_or_equiv
_atom_site_adp_type
_atom_site_calc_flag
_atom_site_refinement_flags
_atom_site_occupancy
_atom_site_symmetry_multiplicity
Cl Cl1 0.53838(4) 0.43205(18) 0.09622(3) 0.01992(17) Uani d . 1 1
O O1 1.00665(12) 0.1519(5) 0.58137(9) 0.0189(4) Uani d . 1 1
N N1 0.81975(15) 0.0862(6) 0.43307(10) 0.0142(4) Uani d . 1 1
N N2 0.78635(14) -0.0814(6) 0.47044(11) 0.0142(4) Uani d . 1 1
N N3 0.98057(15) -0.1246(6) 0.67129(11) 0.0161(4) Uani d . 1 1
N N4 0.90051(14) -0.2933(6) 0.66973(11) 0.0159(4) Uani d . 1 1
C C1 0.65048(16) 0.0676(7) 0.31307(13) 0.0146(5) Uani d . 1 1
H H1A 0.6261 -0.0518 0.3403 0.018 Uiso calc R 1 1
C C2 0.58548(17) 0.1447(7) 0.23340(13) 0.0155(5) Uani d . 1 1
H H2A 0.5166 0.0740 0.2054 0.019 Uiso calc R 1 1
C C3 0.62202(17) 0.3249(7) 0.19539(12) 0.0142(5) Uani d . 1 1
C C4 0.72266(17) 0.4294(7) 0.23485(13) 0.0157(5) Uani d . 1 1
H H4A 0.7465 0.5551 0.2079 0.019 Uiso calc R 1 1
C C5 0.78795(17) 0.3479(6) 0.31411(13) 0.0140(5) Uani d . 1 1
H H5A 0.8571 0.4155 0.3418 0.017 Uiso calc R 1 1
C C6 0.75154(17) 0.1671(6) 0.35249(12) 0.0135(5) Uani d . 1 1
C C7 0.85040(16) -0.1370(6) 0.54667(12) 0.0131(5) Uani d . 1 1
C C8 0.95460(17) -0.0130(6) 0.59853(12) 0.0140(5) Uani d . 1 1
C C9 0.82387(17) -0.3049(7) 0.59611(13) 0.0138(5) Uani d . 1 1
C C10 0.72429(17) -0.4604(7) 0.57061(14) 0.0171(5) Uani d . 1 1
H H10A 0.7304 -0.5904 0.6145 0.026 Uiso calc R 1 1
H H10B 0.7027 -0.6200 0.5264 0.026 Uiso calc R 1 1
H H10C 0.6741 -0.2735 0.5541 0.026 Uiso calc R 1 1
H H1N1 0.887(2) 0.154(8) 0.4584(16) 0.020(7) Uiso d . 1 1
H H1N3 1.029(2) -0.044(9) 0.7166(19) 0.033(9) Uiso d . 1 1

loop_
_atom_site_aniso_label
_atom_site_aniso_U_11
_atom_site_aniso_U_22
_atom_site_aniso_U_33
_atom_site_aniso_U_12
_atom_site_aniso_U_13
_atom_site_aniso_U_23
Cl1 0.0212(3) 0.0260(3) 0.0096(2) 0.0014(3) 0.0067(2) 0.0042(2)
O1 0.0180(8) 0.0234(10) 0.0183(8) -0.0028(7) 0.0120(7) -0.0005(8)
N1 0.0153(9) 0.0189(10) 0.0096(8) -0.0012(8) 0.0075(7) 0.0008(8)
N2 0.0189(9) 0.0149(9) 0.0122(8) 0.0010(8) 0.0107(7) -0.0007(8)
N3 0.0148(9) 0.0236(11) 0.0100(8) -0.0009(8) 0.0070(8) -0.0018(8)
N4 0.0182(9) 0.0203(11) 0.0130(8) 0.0026(8) 0.0110(8) 0.0009(8)
C1 0.0163(11) 0.0162(11) 0.0143(10) -0.0002(9) 0.0104(9) 0.0008(10)
C2 0.0163(11) 0.0170(12) 0.0144(10) 0.0000(9) 0.0093(9) -0.0021(10)
C3 0.0179(11) 0.0164(11) 0.0068(9) 0.0034(9) 0.0059(8) 0.0001(9)
C4 0.0223(11) 0.0152(11) 0.0141(10) 0.0007(10) 0.0129(9) 0.0011(10)
C5 0.0156(11) 0.0142(11) 0.0138(10) -0.0005(9) 0.0091(9) -0.0026(9)
C6 0.0185(11) 0.0137(11) 0.0096(9) 0.0017(9) 0.0085(8) -0.0013(9)
C7 0.0135(10) 0.0164(12) 0.0106(9) 0.0009(9) 0.0075(8) -0.0012(9)
C8 0.0160(11) 0.0159(12) 0.0120(9) 0.0015(9) 0.0088(8) -0.0019(9)
C9 0.0184(11) 0.0132(11) 0.0136(10) 0.0026(9) 0.0111(9) 0.0013(9)
C10 0.0201(11) 0.0171(12) 0.0182(10) 0.0006(10) 0.0131(9) 0.0017(10)

loop_
_atom_type_symbol
_atom_type_description
_atom_type_scat_dispersion_real
_atom_type_scat_dispersion_imag
_atom_type_scat_source
C C 0.0033 0.0016 'International Tables Vol C Tables 4.2.6.8 and 6.1.1.4'
H H 0.0000 0.0000 'International Tables Vol C Tables 4.2.6.8 and 6.1.1.4'
N N 0.0061 0.0033 'International Tables Vol C Tables 4.2.6.8 and 6.1.1.4'
O O 0.0106 0.0060 'International Tables Vol C Tables 4.2.6.8 and 6.1.1.4'
Cl Cl 0.1484 0.1585 'International Tables Vol C Tables 4.2.6.8 and 6.1.1.4'

loop_
_geom_angle_atom_site_label_1
_geom_angle_atom_site_label_2
_geom_angle_atom_site_label_3
_geom_angle
N2 N1 C6 119.14(19)
N2 N1 H1N1 121.3(17)
C6 N1 H1N1 119.5(17)
N1 N2 C7 117.88(19)
C8 N3 N4 113.00(18)
C8 N3 H1N3 127(2)
N4 N3 H1N3 116(2)
C9 N4 N3 107.15(19)
C6 C1 C2 119.3(2)
C6 C1 H1A 120.3
C2 C1 H1A 120.3
C3 C2 C1 119.4(2)
C3 C2 H2A 120.3
C1 C2 H2A 120.3
C2 C3 C4 121.5(2)
C2 C3 Cl1 118.75(17)
C4 C3 Cl1 119.76(18)
C5 C4 C3 119.2(2)
C5 C4 H4A 120.4
C3 C4 H4A 120.4
C6 C5 C4 119.5(2)
C6 C5 H5A 120.2
C4 C5 H5A 120.2
C5 C6 C1 121.1(2)
C5 C6 N1 118.4(2)
C1 C6 N1 120.6(2)
N2 C7 C9 124.3(2)
N2 C7 C8 128.6(2)
C9 C7 C8 106.78(18)
O1 C8 N3 128.2(2)
O1 C8 C7 128.8(2)
N3 C8 C7 102.99(19)
N4 C9 C7 110.0(2)
N4 C9 C10 123.2(2)
C7 C9 C10 126.8(2)
C9 C10 H10A 109.5
C9 C10 H10B 109.5
H10A C10 H10B 109.5
C9 C10 H10C 109.5
H10A C10 H10C 109.5
H10B C10 H10C 109.5

loop_
_geom_bond_atom_site_label_1
_geom_bond_atom_site_label_2
_geom_bond_distance
Cl1 C3 1.745(2)
O1 C8 1.232(3)
N1 N2 1.310(3)
N1 C6 1.413(3)
N1 H1N1 0.92(3)
N2 C7 1.321(3)
N3 C8 1.369(3)
N3 N4 1.407(3)
N3 H1N3 0.87(3)
N4 C9 1.309(3)
C1 C6 1.390(3)
C1 C2 1.391(3)
C1 H1A 0.9500
C2 C3 1.380(3)
C2 H2A 0.9500
C3 C4 1.390(3)
C4 C5 1.389(3)
C4 H4A 0.9500
C5 C6 1.386(3)
C5 H5A 0.9500
C7 C9 1.439(3)
C7 C8 1.462(3)
C9 C10 1.486(3)
C10 H10A 0.9800
C10 H10B 0.9800
C10 H10C 0.9800

loop_
_geom_hbond_atom_site_label_D
_geom_hbond_atom_site_label_H
_geom_hbond_atom_site_label_A
_geom_hbond_site_symmetry_A
_geom_hbond_distance_DH
_geom_hbond_distance_HA
_geom_hbond_distance_DA
_geom_hbond_angle_DHA
_geom_hbond_publ_flag
N1 H1N1 O1 . 0.93(3) 2.15(3) 2.841(3) 131(3) yes
N3 H1N3 N4 2_756 0.87(3) 2.16(3) 2.983(3) 158(3) yes
C5 H5A O1 3_766 0.95 2.47 3.334(3) 151 yes

loop_
_geom_torsion_atom_site_label_1
_geom_torsion_atom_site_label_2
_geom_torsion_atom_site_label_3
_geom_torsion_atom_site_label_4
_geom_torsion
C6 N1 N2 C7 -176.4(2)
C8 N3 N4 C9 2.5(3)
C6 C1 C2 C3 -1.4(4)
C1 C2 C3 C4 0.4(4)
C1 C2 C3 Cl1 -177.90(19)
C2 C3 C4 C5 0.5(4)
Cl1 C3 C4 C5 178.85(19)
C3 C4 C5 C6 -0.6(4)
C4 C5 C6 C1 -0.4(4)
C4 C5 C6 N1 179.7(2)
C2 C1 C6 C5 1.4(4)
C2 C1 C6 N1 -178.8(2)
N2 N1 C6 C5 179.3(2)
N2 N1 C6 C1 -0.6(3)
N1 N2 C7 C9 177.5(2)
N1 N2 C7 C8 5.1(4)
N4 N3 C8 O1 177.3(2)
N4 N3 C8 C7 -2.6(3)
N2 C7 C8 O1 -4.7(4)
C9 C7 C8 O1 -178.2(2)
N2 C7 C8 N3 175.2(2)
C9 C7 C8 N3 1.8(3)
N3 N4 C9 C7 -1.2(3)
N3 N4 C9 C10 -179.2(2)
N2 C7 C9 N4 -174.2(2)
C8 C7 C9 N4 -0.4(3)
N2 C7 C9 C10 3.7(4)
C8 C7 C9 C10 177.5(2)

loop_
_cod_related_entry_id
_cod_related_entry_database
_cod_related_entry_code
1 ChemSpider 4522005
